data_7151192
loop_
_publ_author_name
'Yeung, Chi-Tung'
'Teng, Pang-Fei'
'Yeung, Ho-Lun'
'Wong, Wing-Tak'
'Kwong, Hoi-Lun'

_publ_section_title
;
 Catalytic and asymmetric cyclopropanation of alkenes catalysed by
 rhenium(I) bipyridine and terpyridine tricarbonyl complexes.
;
_journal_issue 23
_journal_name_full 'Organic &amp; biomolecular chemistry'
_journal_page_first 3859
_journal_page_last 3864
_journal_paper_doi 10.1039/b712995e
_journal_volume 5
_journal_year 2007
_chemical_absolute_configuration rmad
_chemical_formula_moiety 'C34 H35 Br N3 O3 Re '
_chemical_formula_sum 'C34 H35 Br N3 O3 Re'
_chemical_formula_weight 799.78
_space_group_IT_number 19
_symmetry_cell_setting orthorhombic
_symmetry_Int_Tables_number 19
_symmetry_space_group_name_Hall 'P 2ac 2ab'
_symmetry_space_group_name_H-M 'P 21 21 21'
_cell_angle_alpha 90
_cell_angle_beta 90
_cell_angle_gamma 90
_cell_formula_units_Z 4
_cell_length_a 7.893(2)
_cell_length_b 14.212(3)
_cell_length_c 28.551(6)
_cell_measurement_reflns_used 37920
_cell_measurement_temperature 301(1)
_cell_measurement_theta_max 27.7
_cell_measurement_theta_min 0.7
_cell_volume 3202.7(13)
_computing_cell_refinement 'SAINT (Bruker, 1999)'
_computing_data_collection 'SMART (Bruker, 1998)'
_computing_data_reduction 'SAINT & CrystalStructure (Rigaku/MSC and Rigaku Corporation, 2003)'
_computing_molecular_graphics 'ORTEP-II (Johnson, 1976)'
_computing_publication_material CrystalStructure
_computing_structure_refinement 'CRYSTALS (Watkin et al., 1996)'
_computing_structure_solution 'DIRDIF99-PATTY (Beurskens e. al. 1999)'
_diffrn_measured_fraction_theta_full 0.9862
_diffrn_measured_fraction_theta_max 0.9862
_diffrn_measurement_device_type 'Bruker SAMRT 1000 CCD'
_diffrn_measurement_method '\w & \f scans'
_diffrn_radiation_type 'Mo K\a'
_diffrn_radiation_wavelength 0.71073
_diffrn_reflns_av_R_equivalents 0.035
_diffrn_reflns_limit_h_max 10
_diffrn_reflns_limit_h_min -10
_diffrn_reflns_limit_k_max 18
_diffrn_reflns_limit_k_min -18
_diffrn_reflns_limit_l_max 35
_diffrn_reflns_limit_l_min -37
_diffrn_reflns_number 75842
_diffrn_reflns_theta_full 27.74
_diffrn_reflns_theta_max 27.74
_exptl_absorpt_coefficient_mu 5.085
_exptl_absorpt_correction_T_max 0.543
_exptl_absorpt_correction_T_min 0.220
_exptl_absorpt_correction_type multi-scan
_exptl_absorpt_process_details 'SADABS (Sheldrick, 1997)'
_exptl_crystal_colour yellow
_exptl_crystal_density_diffrn 1.659
_exptl_crystal_density_method 'not measured'
_exptl_crystal_description prism
_exptl_crystal_F_000 1576.00
_exptl_crystal_size_max 0.45
_exptl_crystal_size_mid 0.25
_exptl_crystal_size_min 0.12
_refine_diff_density_max 2.31
_refine_diff_density_min -0.59
_refine_ls_abs_structure_details 'Flack, H. D. (1983), Acta Cryst. A39, 876-881.  3208 Friedel Pairs'
_refine_ls_abs_structure_Flack -0.019(8)
_refine_ls_extinction_method none
_refine_ls_goodness_of_fit_ref 1.018
_refine_ls_hydrogen_treatment constr
_refine_ls_number_parameters 415
_refine_ls_number_reflns 6206
_refine_ls_R_factor_gt 0.0290
_refine_ls_shift/su_max 0.0140
_refine_ls_structure_factor_coef F
_refine_ls_weighting_details 'w = 1/[0.0002Fo^2^ + 1.0000\s(Fo^2^) + 0.0195]'
_refine_ls_weighting_scheme calc
_refine_ls_wR_factor_ref 0.0290
_reflns_number_gt 6182
_reflns_number_total 7435
_reflns_threshold_expression F^2^>2.0\s(F^2^)
_cod_data_source_file b712995e-2.txt
_cod_data_source_block '_wt0864w-HLKwong104#1-ReBr'
_cod_original_formula_sum 'C34 H35 Br N3 O3 Re '
_cod_database_code 7151192

loop_
_symmetry_equiv_pos_site_id
_symmetry_equiv_pos_as_xyz
1 +X,+Y,+Z
2 1/2+X,1/2-Y,-Z
3 -X,1/2+Y,1/2-Z
4 1/2-X,-Y,1/2+Z

loop_
_atom_site_label
_atom_site_type_symbol
_atom_site_fract_x
_atom_site_fract_y
_atom_site_fract_z
_atom_site_U_iso_or_equiv
_atom_site_adp_type
_atom_site_occupancy
_atom_site_symmetry_multiplicity
_atom_site_calc_flag
_atom_site_refinement_flags
_atom_site_disorder_assembly
_atom_site_disorder_group
Re(1) Re 0.38208(2) 0.68158(2) 0.147510(10) 0.05375(5) Uani 1.00 1 d . . .
Br(1) Br 0.43519(7) 0.56601(4) 0.07745(2) 0.0645(2) Uani 1.00 1 d . . .
O(1) O 0.6452(5) 0.5727(3) 0.2041(1) 0.0799(13) Uani 1.00 1 d . . .
O(2) O 0.3538(6) 0.8111(3) 0.2311(1) 0.089(1) Uani 1.00 1 d . . .
O(3) O 0.6869(6) 0.8012(4) 0.1202(2) 0.102(2) Uani 1.00 1 d . . .
N(1) N 0.1525(5) 0.5915(3) 0.15677(13) 0.0561(12) Uani 1.00 1 d . . .
N(2) N 0.1881(6) 0.7465(3) 0.1016(1) 0.0572(13) Uani 1.00 1 d . . .
N(3) N 0.4152(7) 0.9397(3) 0.0545(1) 0.070(2) Uani 1.00 1 d . . .
C(1) C 0.5447(7) 0.6132(4) 0.1824(2) 0.061(2) Uani 1.00 1 d . . .
C(2) C 0.3567(7) 0.7615(4) 0.1991(2) 0.069(2) Uani 1.00 1 d . . .
C(3) C 0.5716(8) 0.7580(5) 0.1293(2) 0.069(2) Uani 1.00 1 d . . .
C(4) C 0.1305(7) 0.5172(4) 0.1852(2) 0.060(2) Uani 1.00 1 d . . .
C(5) C 0.2478(8) 0.5019(5) 0.2269(2) 0.075(2) Uani 1.00 1 d . . .
C(6) C 0.2141(9) 0.4065(6) 0.2484(3) 0.091(3) Uani 1.00 1 d . . .
C(7) C 0.0236(9) 0.3955(6) 0.2591(2) 0.100(3) Uani 1.00 1 d . . .
C(8) C 0.0043(9) 0.3655(5) 0.2084(2) 0.084(2) Uani 1.00 1 d . . .
C(9) C 0.0014(7) 0.4501(5) 0.1780(2) 0.063(2) Uani 1.00 1 d . . .
C(10) C -0.1141(7) 0.4661(4) 0.1439(2) 0.066(2) Uani 1.00 1 d . . .
C(11) C -0.0992(7) 0.5444(4) 0.1170(2) 0.065(2) Uani 1.00 1 d . . .
C(12) C 0.0365(6) 0.6047(4) 0.1222(2) 0.057(2) Uani 1.00 1 d . . .
C(13) C 0.0626(6) 0.6852(5) 0.0907(2) 0.060(1) Uani 1.00 1 d . . .
C(14) C -0.0352(8) 0.6961(5) 0.0512(2) 0.076(2) Uani 1.00 1 d . . .
C(15) C -0.0086(10) 0.7722(5) 0.0232(2) 0.084(2) Uani 1.00 1 d . . .
C(16) C 0.1090(9) 0.8379(4) 0.0354(2) 0.074(2) Uani 1.00 1 d . . .
C(17) C 0.2064(7) 0.8261(5) 0.0751(2) 0.064(2) Uani 1.00 1 d . . .
C(18) C 0.3232(8) 0.9015(4) 0.0888(2) 0.063(2) Uani 1.00 1 d . . .
C(19) C 0.3213(7) 0.9416(4) 0.1326(2) 0.067(2) Uani 1.00 1 d . . .
C(20) C 0.4209(8) 1.0193(4) 0.1424(2) 0.076(2) Uani 1.00 1 d . . .
C(21) C 0.5174(8) 1.0565(4) 0.1082(2) 0.069(2) Uani 1.00 1 d . . .
C(22) C 0.6299(10) 1.1412(4) 0.1126(2) 0.078(2) Uani 1.00 1 d . . .
C(23) C 0.5934(13) 1.2057(4) 0.0708(2) 0.106(3) Uani 1.00 1 d . . .
C(24) C 0.7167(12) 1.1407(5) 0.0434(3) 0.100(3) Uani 1.00 1 d . . .
C(25) C 0.6213(12) 1.0569(5) 0.0246(2) 0.095(2) Uani 1.00 1 d . . .
C(26) C 0.5094(9) 1.0146(4) 0.0633(2) 0.072(2) Uani 1.00 1 d . . .
C(27) C 0.1932(9) 0.3281(5) 0.2119(3) 0.089(2) Uani 1.00 1 d . . .
C(28) C 0.1992(12) 0.2294(6) 0.2339(4) 0.139(4) Uani 1.00 1 d . . .
C(29) C 0.3038(9) 0.3286(5) 0.1694(3) 0.094(2) Uani 1.00 1 d . . .
C(30) C 0.2321(11) 0.5805(6) 0.2627(2) 0.105(3) Uani 1.00 1 d . . .
C(31) C 0.8094(11) 1.1199(5) 0.0904(3) 0.092(3) Uani 1.00 1 d . . .
C(32) C 0.8880(12) 1.0251(5) 0.0974(3) 0.110(3) Uani 1.00 1 d . . .
C(33) C 0.9396(12) 1.1947(6) 0.1025(3) 0.127(4) Uani 1.00 1 d . . .
C(34) C 0.500(2) 1.0838(6) -0.0171(2) 0.175(5) Uani 1.00 1 d . . .
H(1) H 0.3609 0.5020 0.2155 0.090 Uiso 1.00 1 c R . .
H(2) H 0.2866 0.3909 0.2738 0.110 Uiso 1.00 1 c R . .
H(3) H -0.0032 0.3482 0.2814 0.120 Uiso 1.00 1 c R . .
H(4) H -0.0332 0.4522 0.2671 0.120 Uiso 1.00 1 c R . .
H(5) H -0.0801 0.3195 0.2022 0.101 Uiso 1.00 1 c R . .
H(6) H -0.2043 0.4231 0.1387 0.079 Uiso 1.00 1 c R . .
H(7) H -0.1837 0.5580 0.0943 0.078 Uiso 1.00 1 c R . .
H(8) H -0.1201 0.6512 0.0436 0.091 Uiso 1.00 1 c R . .
H(9) H -0.0720 0.7795 -0.0049 0.101 Uiso 1.00 1 c R . .
H(10) H 0.1241 0.8922 0.0165 0.088 Uiso 1.00 1 c R . .
H(11) H 0.2510 0.9158 0.1564 0.080 Uiso 1.00 1 c R . .
H(12) H 0.4213 1.0461 0.1729 0.091 Uiso 1.00 1 c R . .
H(13) H 0.6310 1.1708 0.1424 0.094 Uiso 1.00 1 c R . .
H(14) H 0.4796 1.2051 0.0600 0.127 Uiso 1.00 1 c R . .
H(15) H 0.6304 1.2689 0.0744 0.127 Uiso 1.00 1 c R . .
H(16) H 0.7842 1.1723 0.0208 0.120 Uiso 1.00 1 c R . .
H(17) H 0.7000 1.0107 0.0142 0.114 Uiso 1.00 1 c R . .
H(18) H 0.1294 0.2281 0.2610 0.167 Uiso 1.00 1 c R . .
H(19) H 0.1591 0.1844 0.2119 0.167 Uiso 1.00 1 c R . .
H(20) H 0.3125 0.2147 0.2424 0.167 Uiso 1.00 1 c R . .
H(21) H 0.3006 0.3891 0.1553 0.113 Uiso 1.00 1 c R . .
H(22) H 0.4169 0.3140 0.1781 0.113 Uiso 1.00 1 c R . .
H(23) H 0.2640 0.2830 0.1477 0.113 Uiso 1.00 1 c R . .
H(24) H 0.1197 0.5817 0.2746 0.126 Uiso 1.00 1 c R . .
H(25) H 0.3092 0.5696 0.2877 0.126 Uiso 1.00 1 c R . .
H(26) H 0.2572 0.6390 0.2483 0.126 Uiso 1.00 1 c R . .
H(27) H 0.9831 1.0189 0.0773 0.132 Uiso 1.00 1 c R . .
H(28) H 0.9234 1.0189 0.1291 0.132 Uiso 1.00 1 c R . .
H(29) H 0.8073 0.9776 0.0903 0.132 Uiso 1.00 1 c R . .
H(30) H 0.8914 1.2553 0.0982 0.152 Uiso 1.00 1 c R . .
H(31) H 0.9734 1.1876 0.1343 0.152 Uiso 1.00 1 c R . .
H(32) H 1.0356 1.1880 0.0827 0.152 Uiso 1.00 1 c R . .
H(33) H 0.4774 1.0295 -0.0355 0.209 Uiso 1.00 1 c R . .
H(34) H 0.3968 1.1079 -0.0049 0.209 Uiso 1.00 1 c R . .
H(35) H 0.5529 1.1303 -0.0361 0.209 Uiso 1.00 1 c R . .

loop_
_atom_site_aniso_label
_atom_site_aniso_U_11
_atom_site_aniso_U_22
_atom_site_aniso_U_33
_atom_site_aniso_U_12
_atom_site_aniso_U_13
_atom_site_aniso_U_23
Re(1) 0.04696(9) 0.07145(12) 0.04283(9) 0.00696(11) -0.00351(9) -0.00739(11)
Br(1) 0.0656(3) 0.0811(4) 0.0469(3) 0.0066(3) 0.0052(2) -0.0078(3)
O(1) 0.064(3) 0.099(3) 0.077(3) 0.026(3) -0.015(2) -0.007(2)
O(2) 0.093(3) 0.104(3) 0.070(2) 0.016(3) -0.006(2) -0.029(3)
O(3) 0.067(3) 0.103(4) 0.135(4) -0.009(3) 0.009(3) 0.008(3)
N(1) 0.047(2) 0.079(3) 0.043(2) 0.008(2) -0.001(2) -0.004(2)
N(2) 0.056(3) 0.070(3) 0.045(2) 0.009(2) -0.007(2) -0.009(2)
N(3) 0.103(4) 0.060(3) 0.048(2) 0.007(3) -0.005(3) -0.007(2)
C(1) 0.049(3) 0.083(4) 0.050(3) 0.004(3) -0.002(2) -0.010(3)
C(2) 0.058(4) 0.090(4) 0.058(3) 0.011(3) -0.012(3) -0.004(3)
C(3) 0.056(3) 0.077(4) 0.074(4) 0.005(3) 0.003(3) -0.007(3)
C(4) 0.045(3) 0.092(4) 0.043(2) 0.007(3) 0.002(2) -0.004(3)
C(5) 0.067(4) 0.107(5) 0.052(3) -0.012(3) -0.010(3) 0.012(3)
C(6) 0.079(5) 0.124(6) 0.072(4) -0.009(4) -0.013(3) 0.042(4)
C(7) 0.084(5) 0.151(8) 0.064(4) -0.016(5) 0.006(4) 0.029(4)
C(8) 0.071(4) 0.108(6) 0.074(4) -0.017(4) 0.002(3) 0.013(4)
C(9) 0.048(3) 0.091(4) 0.052(3) 0.001(3) 0.008(2) -0.000(3)
C(10) 0.047(2) 0.088(4) 0.063(3) -0.003(3) 0.003(3) -0.009(3)
C(11) 0.045(3) 0.095(4) 0.055(3) 0.008(3) -0.005(2) -0.009(3)
C(12) 0.046(3) 0.079(4) 0.047(3) 0.014(3) -0.004(2) -0.009(3)
C(13) 0.058(3) 0.077(4) 0.047(2) 0.016(3) -0.006(2) -0.006(3)
C(14) 0.077(4) 0.086(5) 0.065(3) 0.001(4) -0.023(3) 0.005(3)
C(15) 0.099(5) 0.092(5) 0.062(4) -0.001(4) -0.028(3) 0.006(3)
C(16) 0.086(4) 0.073(4) 0.062(3) 0.013(4) -0.011(3) 0.005(3)
C(17) 0.070(3) 0.072(4) 0.051(3) 0.020(3) -0.002(2) -0.008(3)
C(18) 0.071(4) 0.064(4) 0.055(3) 0.016(3) -0.008(3) -0.005(3)
C(19) 0.074(4) 0.078(4) 0.048(3) 0.023(3) -0.003(2) -0.006(3)
C(20) 0.092(4) 0.075(4) 0.060(3) 0.018(3) -0.014(4) -0.011(3)
C(21) 0.097(4) 0.061(4) 0.050(3) 0.015(3) -0.010(3) -0.001(3)
C(22) 0.115(5) 0.059(3) 0.060(3) -0.001(4) -0.015(4) -0.005(3)
C(23) 0.174(8) 0.056(4) 0.089(5) -0.010(5) -0.033(5) 0.006(3)
C(24) 0.150(8) 0.073(5) 0.078(5) -0.024(5) 0.009(5) -0.005(4)
C(25) 0.149(7) 0.075(4) 0.060(3) -0.014(5) 0.007(4) -0.004(3)
C(26) 0.105(5) 0.057(4) 0.055(3) 0.007(3) -0.009(3) -0.009(3)
C(27) 0.077(4) 0.085(5) 0.104(5) -0.005(4) -0.011(4) 0.032(5)
C(28) 0.117(7) 0.121(7) 0.180(10) -0.019(6) -0.044(7) 0.073(7)
C(29) 0.078(4) 0.087(5) 0.117(5) 0.015(4) -0.003(4) -0.005(4)
C(30) 0.134(7) 0.142(7) 0.039(3) -0.011(6) -0.016(4) -0.007(4)
C(31) 0.108(6) 0.083(5) 0.085(5) -0.016(4) -0.004(4) -0.015(4)
C(32) 0.109(6) 0.098(5) 0.122(6) 0.002(5) 0.014(6) -0.000(5)
C(33) 0.147(8) 0.114(7) 0.120(6) -0.040(6) -0.000(6) -0.009(6)
C(34) 0.35(2) 0.120(7) 0.057(4) -0.101(9) -0.041(7) 0.017(4)

loop_
_atom_type_symbol
_atom_type_description
_atom_type_scat_dispersion_real
_atom_type_scat_dispersion_imag
_atom_type_scat_source
C C 0.003 0.002
;
International Tables for Crystallography
(1992, Vol. C, Tables 4.2.6.8 and 6.1.1.4)
;
H H 0.000 0.000
;
International Tables for Crystallography
(1992, Vol. C, Table 6.1.1.4)
;
N N 0.006 0.003
;
International Tables for Crystallography
(1992, Vol. C, Tables 4.2.6.8 and 6.1.1.4)
;
O O 0.011 0.006
;
International Tables for Crystallography
(1992, Vol. C, Tables 4.2.6.8 and 6.1.1.4)
;
Re Re -1.018 7.231
;
International Tables for Crystallography
(1992, Vol. C, Tables 4.2.6.8 and 6.1.1.4)
;
Br Br -0.290 2.459
;
International Tables for Crystallography
(1992, Vol. C, Tables 4.2.6.8 and 6.1.1.4)
;

loop_
_geom_angle_atom_site_label_1
_geom_angle_atom_site_label_2
_geom_angle_atom_site_label_3
_geom_angle
_geom_angle_publ_flag
_geom_angle_site_symmetry_1
_geom_angle_site_symmetry_2
_geom_angle_site_symmetry_3
N(1) Re(1) Br(1) 82.0(1) ? . . .
N(2) Re(1) Br(1) 85.4(1) ? . . .
C(1) Re(1) Br(1) 88.4(2) ? . . .
C(2) Re(1) Br(1) 176.5(2) ? . . .
C(3) Re(1) Br(1) 91.3(2) ? . . .
N(2) Re(1) N(1) 75.4(2) ? . . .
C(1) Re(1) N(1) 101.2(2) ? . . .
C(2) Re(1) N(1) 99.7(2) ? . . .
C(3) Re(1) N(1) 171.1(2) ? . . .
Re(1) N(1) C(12) 112.4(3) ? . . .
Re(1) N(1) C(4) 128.8(3) ? . . .
C(1) Re(1) N(2) 173.3(2) ? . . .
C(2) Re(1) N(2) 98.0(2) ? . . .
C(3) Re(1) N(2) 98.2(2) ? . . .
Re(1) N(2) C(13) 111.9(4) ? . . .
Re(1) N(2) C(17) 126.8(4) ? . . .
Re(1) C(1) O(1) 178.9(5) ? . . .
C(2) Re(1) C(1) 88.3(2) ? . . .
C(3) Re(1) C(1) 84.5(3) ? . . .
Re(1) C(2) O(2) 175.0(5) ? . . .
C(3) Re(1) C(2) 87.3(3) ? . . .
Re(1) C(3) O(3) 177.0(6) ? . . .
C(12) N(1) C(4) 117.4(4) ? . . .
N(1) C(4) C(5) 120.4(5) ? . . .
N(1) C(4) C(9) 122.4(5) ? . . .
N(1) C(12) C(13) 117.2(4) ? . . .
N(1) C(12) C(11) 121.0(5) ? . . .
N(2) C(13) C(12) 117.5(4) ? . . .
N(2) C(13) C(14) 121.7(5) ? . . .
C(17) N(2) C(13) 118.7(4) ? . . .
N(2) C(17) C(16) 119.8(5) ? . . .
N(2) C(17) C(18) 121.4(5) ? . . .
N(3) C(18) C(17) 116.2(5) ? . . .
N(3) C(18) C(19) 120.3(5) ? . . .
C(26) N(3) C(18) 119.5(5) ? . . .
N(3) C(26) C(21) 122.5(5) ? . . .
N(3) C(26) C(25) 119.9(5) ? . . .
C(4) C(5) H(1) 107.7805 ? . . .
C(9) C(4) C(5) 117.2(5) ? . . .
C(4) C(5) C(6) 109.8(5) ? . . .
C(4) C(5) C(30) 111.8(5) ? . . .
C(4) C(9) C(10) 118.5(5) ? . . .
C(4) C(9) C(8) 116.9(5) ? . . .
H(1) C(5) C(6) 107.7795 ? . . .
C(5) C(6) C(7) 110.0(6) ? . . .
C(5) C(6) C(27) 113.1(6) ? . . .
C(30) C(5) C(6) 111.7(5) ? . . .
C(5) C(6) H(2) 114.4623 ? . . .
H(1) C(5) C(30) 107.7793 ? . . .
C(5) C(30) H(26) 109.4707 ? . . .
C(5) C(30) H(24) 109.2976 ? . . .
C(5) C(30) H(25) 109.4799 ? . . .
C(6) C(7) C(8) 86.5(5) ? . . .
C(27) C(6) C(7) 87.4(5) ? . . .
C(6) C(7) H(4) 114.8716 ? . . .
H(2) C(6) C(7) 114.4618 ? . . .
C(6) C(7) H(3) 114.8715 ? . . .
C(6) C(27) C(8) 84.3(5) ? . . .
C(6) C(27) C(29) 119.0(6) ? . . .
H(2) C(6) C(27) 114.4620 ? . . .
C(6) C(27) C(28) 112.3(7) ? . . .
C(7) C(8) C(9) 109.4(6) ? . . .
C(7) C(8) C(27) 86.5(5) ? . . .
H(4) C(7) C(8) 114.8712 ? . . .
H(3) C(7) C(8) 114.8707 ? . . .
C(7) C(8) H(5) 116.0869 ? . . .
H(4) C(7) H(3) 109.4606 ? . . .
C(8) C(9) C(10) 124.6(5) ? . . .
C(27) C(8) C(9) 108.9(5) ? . . .
H(5) C(8) C(9) 116.0865 ? . . .
C(8) C(27) C(29) 119.8(6) ? . . .
C(8) C(27) C(28) 111.2(6) ? . . .
H(5) C(8) C(27) 116.0868 ? . . .
C(9) C(10) C(11) 119.1(5) ? . . .
C(9) C(10) H(6) 120.4320 ? . . .
C(10) C(11) C(12) 121.1(5) ? . . .
H(6) C(10) C(11) 120.4312 ? . . .
C(10) C(11) H(7) 119.4568 ? . . .
C(11) C(12) C(13) 121.8(5) ? . . .
H(7) C(11) C(12) 119.4575 ? . . .
C(12) C(13) C(14) 120.7(5) ? . . .
C(13) C(14) C(15) 119.0(6) ? . . .
C(13) C(14) H(8) 120.5014 ? . . .
C(14) C(15) C(16) 119.9(6) ? . . .
H(8) C(14) C(15) 120.5007 ? . . .
C(14) C(15) H(9) 120.0370 ? . . .
C(15) C(16) C(17) 120.5(6) ? . . .
C(15) C(16) H(10) 119.7635 ? . . .
H(9) C(15) C(16) 120.0376 ? . . .
C(16) C(17) C(18) 118.8(5) ? . . .
H(10) C(16) C(17) 119.7634 ? . . .
C(17) C(18) C(19) 122.7(5) ? . . .
C(18) C(19) H(11) 119.7250 ? . . .
C(18) C(19) C(20) 120.5(5) ? . . .
H(11) C(19) C(20) 119.7262 ? . . .
C(19) C(20) C(21) 119.2(5) ? . . .
C(19) C(20) H(12) 120.3811 ? . . .
C(20) C(21) C(26) 117.8(6) ? . . .
H(12) C(20) C(21) 120.3815 ? . . .
C(20) C(21) C(22) 126.1(5) ? . . .
C(26) C(21) C(22) 116.1(5) ? . . .
C(21) C(22) H(13) 115.8066 ? . . .
C(21) C(22) C(23) 107.7(6) ? . . .
C(21) C(22) C(31) 110.1(5) ? . . .
C(21) C(26) C(25) 117.5(5) ? . . .
H(13) C(22) C(23) 115.8060 ? . . .
C(22) C(23) C(24) 85.3(5) ? . . .
C(31) C(22) C(23) 88.4(6) ? . . .
C(22) C(23) H(14) 115.1346 ? . . .
C(22) C(23) H(15) 115.1346 ? . . .
H(13) C(22) C(31) 115.8065 ? . . .
C(22) C(31) C(24) 83.5(6) ? . . .
C(22) C(31) C(32) 119.4(6) ? . . .
C(22) C(31) C(33) 112.4(6) ? . . .
C(23) C(24) C(25) 109.7(7) ? . . .
C(23) C(24) C(31) 88.5(6) ? . . .
H(14) C(23) C(24) 115.1344 ? . . .
H(15) C(23) C(24) 115.1347 ? . . .
C(23) C(24) H(16) 114.2926 ? . . .
H(15) C(23) H(14) 109.4601 ? . . .
C(24) C(25) C(26) 109.7(5) ? . . .
C(24) C(25) C(34) 112.4(6) ? . . .
C(24) C(25) H(17) 109.2478 ? . . .
C(31) C(24) C(25) 113.1(6) ? . . .
H(16) C(24) C(25) 114.2923 ? . . .
C(24) C(31) C(32) 118.8(6) ? . . .
C(24) C(31) C(33) 112.4(6) ? . . .
H(16) C(24) C(31) 114.2929 ? . . .
C(34) C(25) C(26) 106.9(7) ? . . .
H(17) C(25) C(26) 109.2476 ? . . .
H(17) C(25) C(34) 109.2475 ? . . .
C(25) C(34) H(33) 109.4893 ? . . .
C(25) C(34) H(34) 109.3430 ? . . .
C(25) C(34) H(35) 109.4699 ? . . .
C(29) C(27) C(28) 108.6(6) ? . . .
C(27) C(28) H(18) 109.3779 ? . . .
C(27) C(28) H(20) 109.4701 ? . . .
C(27) C(28) H(19) 109.3608 ? . . .
C(27) C(29) H(21) 109.3654 ? . . .
C(27) C(29) H(22) 109.6026 ? . . .
C(27) C(29) H(23) 109.4695 ? . . .
H(20) C(28) H(18) 109.5178 ? . . .
H(19) C(28) H(18) 109.4737 ? . . .
H(20) C(28) H(19) 109.6268 ? . . .
H(22) C(29) H(21) 109.4703 ? . . .
H(23) C(29) H(21) 109.5255 ? . . .
H(23) C(29) H(22) 109.3941 ? . . .
H(26) C(30) H(24) 109.5584 ? . . .
H(25) C(30) H(24) 109.4715 ? . . .
H(26) C(30) H(25) 109.5490 ? . . .
C(31) C(32) H(29) 109.4698 ? . . .
C(33) C(31) C(32) 108.6(7) ? . . .
C(31) C(32) H(28) 109.4881 ? . . .
C(31) C(32) H(27) 109.3676 ? . . .
C(31) C(33) H(30) 109.4829 ? . . .
C(31) C(33) H(31) 109.4075 ? . . .
C(31) C(33) H(32) 109.4706 ? . . .
H(29) C(32) H(27) 109.5234 ? . . .
H(28) C(32) H(27) 109.4689 ? . . .
H(29) C(32) H(28) 109.5094 ? . . .
H(31) C(33) H(30) 109.4757 ? . . .
H(32) C(33) H(30) 109.4660 ? . . .
H(32) C(33) H(31) 109.5246 ? . . .
H(34) C(34) H(33) 109.4784 ? . . .
H(35) C(34) H(33) 109.4629 ? . . .
H(35) C(34) H(34) 109.5837 ? . . .

loop_
_geom_bond_atom_site_label_1
_geom_bond_atom_site_label_2
_geom_bond_distance
_geom_bond_publ_flag
_geom_bond_site_symmetry_1
_geom_bond_site_symmetry_2
Re(1) Br(1) 2.6219(6) ? . .
Re(1) N(1) 2.234(4) ? . .
Re(1) N(2) 2.216(4) ? . .
Re(1) C(1) 1.893(6) ? . .
Re(1) C(2) 1.872(6) ? . .
Re(1) C(3) 1.920(6) ? . .
O(1) C(1) 1.160(7) ? . .
O(2) C(2) 1.152(7) ? . .
O(3) C(3) 1.129(8) ? . .
N(1) C(4) 1.344(7) ? . .
N(1) C(12) 1.359(6) ? . .
N(2) C(13) 1.356(7) ? . .
N(2) C(17) 1.369(8) ? . .
N(3) C(18) 1.337(7) ? . .
N(3) C(26) 1.323(8) ? . .
C(4) C(5) 1.522(8) ? . .
C(4) C(9) 1.411(8) ? . .
C(5) C(6) 1.51(1) ? . .
C(5) C(30) 1.521(9) ? . .
C(5) H(1) 0.9500 ? . .
C(6) C(7) 1.54(1) ? . .
C(6) C(27) 1.54(1) ? . .
C(6) H(2) 0.9500 ? . .
C(7) C(8) 1.516(9) ? . .
C(7) H(3) 0.9500 ? . .
C(7) H(4) 0.9500 ? . .
C(8) C(9) 1.481(9) ? . .
C(8) C(27) 1.59(1) ? . .
C(8) H(5) 0.9500 ? . .
C(9) C(4) 1.411(8) ? . .
C(9) C(8) 1.481(9) ? . .
C(9) C(10) 1.354(7) ? . .
C(10) C(9) 1.354(7) ? . .
C(10) C(11) 1.356(8) ? . .
C(10) H(6) 0.9500 ? . .
C(11) C(12) 1.380(8) ? . .
C(11) H(7) 0.9500 ? . .
C(12) C(13) 1.470(8) ? . .
C(13) C(14) 1.375(7) ? . .
C(14) C(15) 1.362(9) ? . .
C(14) H(8) 0.9500 ? . .
C(15) C(16) 1.36(1) ? . .
C(15) H(9) 0.9500 ? . .
C(16) C(17) 1.379(8) ? . .
C(16) H(10) 0.9500 ? . .
C(17) C(18) 1.467(8) ? . .
C(18) C(19) 1.374(7) ? . .
C(19) C(20) 1.385(9) ? . .
C(19) H(11) 0.9500 ? . .
C(20) C(21) 1.346(9) ? . .
C(20) H(12) 0.9500 ? . .
C(21) C(22) 1.501(9) ? . .
C(21) C(26) 1.413(8) ? . .
C(22) C(23) 1.531(9) ? . .
C(22) C(31) 1.58(1) ? . .
C(22) H(13) 0.9500 ? . .
C(23) C(24) 1.55(1) ? . .
C(23) H(14) 0.9500 ? . .
C(23) H(15) 0.9500 ? . .
C(24) C(25) 1.51(1) ? . .
C(24) C(31) 1.56(1) ? . .
C(24) H(16) 0.9500 ? . .
C(25) C(26) 1.538(9) ? . .
C(25) C(34) 1.57(1) ? . .
C(25) H(17) 0.9500 ? . .
C(27) C(28) 1.54(1) ? . .
C(27) C(29) 1.49(1) ? . .
C(28) H(18) 0.9499 ? . .
C(28) H(19) 0.9500 ? . .
C(28) H(20) 0.9500 ? . .
C(29) H(21) 0.9500 ? . .
C(29) H(22) 0.9500 ? . .
C(29) H(23) 0.9500 ? . .
C(30) H(24) 0.9499 ? . .
C(30) H(25) 0.9501 ? . .
C(30) H(26) 0.9500 ? . .
C(31) C(32) 1.50(1) ? . .
C(31) C(33) 1.52(1) ? . .
C(32) H(27) 0.9499 ? . .
C(32) H(28) 0.9499 ? . .
C(32) H(29) 0.9500 ? . .
C(33) H(30) 0.9500 ? . .
C(33) H(31) 0.9499 ? . .
C(33) H(32) 0.9500 ? . .
C(34) H(33) 0.9500 ? . .
C(34) H(34) 0.9501 ? . .
C(34) H(35) 0.9500 ? . .
H(3) C(7) 0.9500 ? . .
H(10) C(16) 0.9500 ? . .

loop_
_geom_contact_atom_site_label_1
_geom_contact_atom_site_label_2
_geom_contact_distance
_geom_contact_publ_flag
_geom_contact_site_symmetry_1
_geom_contact_site_symmetry_2
Re(1) Re(1) 9.3921(4) ? . 3_645
Re(1) Re(1) 9.5029(4) ? 4_565 3_645

loop_
_geom_hbond_atom_site_label_D
_geom_hbond_atom_site_label_H
_geom_hbond_atom_site_label_A
_geom_hbond_site_symmetry_A
_geom_hbond_distance_DH
_geom_hbond_distance_HA
_geom_hbond_distance_DA
_geom_hbond_angle_DHA
_geom_hbond_publ_flag
C(5) H(1) O(1) . 0.95 2.48 3.358(8) 154 ?
C(28) H(20) O(1) 3_645 0.95 2.55 3.099(10) 117 ?
